data_7229479
loop_
_publ_author_name
'Takeda, Takashi'
'Noro, Shin-ichiro'
'Nakamura, Takayoshi'
'Suzuki, Yasutaka'
'Kawamata, Jun'
'Akutagawa, Tomoyuki'

_publ_section_title
;
 Selective MeCN/EtCN sorption and preferential inclusion of substituted
 benzenes in a cage structure with arylsulfonamide-armed anthraquinones
;
_journal_issue 1
_journal_name_full CrystEngComm
_journal_page_first 17
_journal_paper_doi 10.1039/C7CE01752A
_journal_volume 20
_journal_year 2018
_chemical_formula_moiety 'C72 H84 N4 O10 S4'
_chemical_formula_sum 'C72 H84 N4 O10 S4'
_chemical_formula_weight 1293.72
_space_group_crystal_system triclinic
_space_group_IT_number 2
_space_group_name_Hall '-P 1'
_space_group_name_H-M_alt 'P -1'
_symmetry_space_group_name_Hall '-P 1'
_symmetry_space_group_name_H-M 'P -1'
_atom_sites_solution_hydrogens geom
_atom_sites_solution_primary direct
_atom_sites_solution_secondary difmap
_audit_update_record
;
2017-09-25 deposited with the CCDC.
2017-11-02 downloaded from the CCDC.
;
_cell_angle_alpha 85.3743(19)
_cell_angle_beta 76.1090(18)
_cell_angle_gamma 70.8493(19)
_cell_formula_units_Z 1
_cell_length_a 11.4757(5)
_cell_length_b 12.2489(5)
_cell_length_c 12.7795(6)
_cell_measurement_reflns_used 7179
_cell_measurement_temperature 100
_cell_measurement_theta_max 67.91
_cell_measurement_theta_min 3.56
_cell_volume 1647.30(13)
_computing_cell_refinement 'RAPID AUTO'
_computing_data_collection 'RAPID AUTO (Rigaku, ????)'
_computing_data_reduction 'RAPID AUTO'
_computing_molecular_graphics 'CrystalStructure 4.2'
_computing_publication_material 'CrystalStructure 4.2 (Rigaku, 2015)'
_computing_structure_refinement 'SHELXL Version 2014/7 (Sheldrick, 2008)'
_computing_structure_solution 'SIR2011 (Burla, et al., 2012)'
_diffrn_ambient_temperature 100
_diffrn_detector_area_resol_mean 10.000
_diffrn_measured_fraction_theta_full 0.984
_diffrn_measured_fraction_theta_max 0.982
_diffrn_measurement_device_type 'Rigaku R-AXIS RAPID'
_diffrn_measurement_method \w
_diffrn_radiation_type 'Cu K\a'
_diffrn_radiation_wavelength 1.54187
_diffrn_reflns_av_R_equivalents 0.0697
_diffrn_reflns_Laue_measured_fraction_full 0.984
_diffrn_reflns_Laue_measured_fraction_max 0.982
_diffrn_reflns_limit_h_max 13
_diffrn_reflns_limit_h_min -13
_diffrn_reflns_limit_k_max 14
_diffrn_reflns_limit_k_min -14
_diffrn_reflns_limit_l_max 15
_diffrn_reflns_limit_l_min -15
_diffrn_reflns_number 19124
_diffrn_reflns_point_group_measured_fraction_full 0.984
_diffrn_reflns_point_group_measured_fraction_max 0.982
_diffrn_reflns_theta_full 67.687
_diffrn_reflns_theta_max 68.172
_diffrn_reflns_theta_min 3.563
_diffrn_standards_number 0
_exptl_absorpt_coefficient_mu 1.830
_exptl_absorpt_correction_T_max 0.947
_exptl_absorpt_correction_T_min 0.789
_exptl_absorpt_correction_type multi-scan
_exptl_absorpt_process_details 'ABSCOR (Rigaku, 1995)'
_exptl_crystal_colour purple
_exptl_crystal_density_diffrn 1.304
_exptl_crystal_density_method 'not measured'
_exptl_crystal_description block
_exptl_crystal_F_000 688.00
_exptl_crystal_size_max 0.050
_exptl_crystal_size_mid 0.050
_exptl_crystal_size_min 0.030
_refine_diff_density_max 0.34
_refine_diff_density_min -0.68
_refine_ls_extinction_method none
_refine_ls_goodness_of_fit_ref 1.062
_refine_ls_hydrogen_treatment constr
_refine_ls_number_parameters 406
_refine_ls_number_reflns 5918
_refine_ls_number_restraints 0
_refine_ls_R_factor_all 0.2328
_refine_ls_R_factor_gt 0.1230
_refine_ls_shift/su_max 0.000
_refine_ls_structure_factor_coef Fsqd
_refine_ls_weighting_details 'w = 1/[\s^2^(Fo^2^)+(0.2000P)^2^] where P=(Fo^2^+2Fc^2^)/3'
_refine_ls_weighting_scheme calc
_refine_ls_wR_factor_gt 0.3184
_refine_ls_wR_factor_ref 0.4139
_reflns_Friedel_coverage 0.000
_reflns_number_gt 1977
_reflns_number_total 5918
_reflns_threshold_expression F^2^>2.0\s(F^2^)
_cod_data_source_file c7ce01752a2.cif
_cod_data_source_block 160622TT2
_cod_depositor_comments 'Adding full bibliography for 7229477--7229489.cif.'
_cod_database_code 7229479

loop_
_space_group_symop_id
_space_group_symop_operation_xyz
1 +X,+Y,+Z
2 -X,-Y,-Z

loop_
_atom_site_label
_atom_site_type_symbol
_atom_site_fract_x
_atom_site_fract_y
_atom_site_fract_z
_atom_site_U_iso_or_equiv
_atom_site_adp_type
_atom_site_occupancy
_atom_site_site_symmetry_order
_atom_site_calc_flag
_atom_site_refinement_flags_posn
_atom_site_refinement_flags_adp
S41 S 1.1768(2) 0.2812(2) 0.61540(18) 0.1032(9) Uani 1 1 d . .
S42 S 0.9756(2) 0.1148(2) 1.20748(19) 0.1027(9) Uani 1 1 d . .
O1 O 1.1063(5) 0.5533(4) 0.7994(4) 0.0876(15) Uani 1 1 d . .
O5 O 0.9880(6) 0.0227(5) 1.1371(4) 0.122(2) Uani 1 1 d . .
O8 O 0.8931(6) 0.1264(5) 1.3133(4) 0.1117(19) Uani 1 1 d . .
O13 O 1.2545(6) 0.1645(5) 0.6331(5) 0.1155(19) Uani 1 1 d . .
O43 O 1.2252(6) 0.3522(5) 0.5318(4) 0.115(2) Uani 1 1 d . .
N39 N 1.1396(6) 0.3573(5) 0.7260(5) 0.0907(19) Uani 1 1 d . .
H39 H 1.1545 0.4239 0.7177 0.109 Uiso 1 1 calc R U
N40 N 0.9256(6) 0.2397(5) 1.1476(5) 0.0873(18) Uani 1 1 d . .
H40 H 0.8565 0.2906 1.1835 0.105 Uiso 1 1 calc R U
C2 C 1.0573(6) 0.5283(7) 0.8917(7) 0.078(2) Uani 1 1 d . .
C3 C 1.0872(7) 0.3300(7) 0.8320(6) 0.076(2) Uani 1 1 d . .
C4 C 1.0430(6) 0.4143(7) 0.9163(6) 0.078(2) Uani 1 1 d . .
C5 C 0.9822(7) 0.2749(7) 1.0434(6) 0.077(2) Uani 1 1 d . .
C6 C 1.1270(8) 0.1056(7) 1.2213(6) 0.087(2) Uani 1 1 d . .
C7 C 1.0348(8) 0.2738(8) 0.5924(6) 0.086(2) Uani 1 1 d . .
C9 C 1.0258(7) 0.1920(7) 0.9589(7) 0.086(2) Uani 1 1 d . .
H9 H 1.0186 0.1169 0.9730 0.103 Uiso 1 1 calc R U
C10 C 1.0782(7) 0.2218(7) 0.8571(6) 0.084(2) Uani 1 1 d . .
H10 H 1.1095 0.1652 0.8019 0.101 Uiso 1 1 calc R U
C11 C 0.7131(7) 0.4057(8) 0.9374(8) 0.090(2) Uani 1 1 d . .
C12 C 0.6867(8) 0.5986(10) 0.9954(8) 0.102(3) Uani 1 1 d . .
C14 C 0.6696(7) 0.4899(9) 1.0212(8) 0.096(3) Uani 1 1 d . .
C15 C 0.7832(7) 0.5396(8) 0.8115(7) 0.093(2) Uani 1 1 d . .
H15 H 0.8224 0.5564 0.7404 0.112 Uiso 1 1 calc R U
C16 C 0.7438(8) 0.6212(8) 0.8932(8) 0.099(3) Uani 1 1 d . .
H16 H 0.7569 0.6940 0.8775 0.119 Uiso 1 1 calc R U
C17 C 1.1395(9) 0.1622(7) 1.3048(6) 0.097(3) Uani 1 1 d . .
H17 H 1.0665 0.2040 1.3560 0.117 Uiso 1 1 calc R U
C18 C 1.3676(9) 0.0976(7) 1.2422(7) 0.093(2) Uani 1 1 d . .
C19 C 0.8908(12) 0.1734(9) 0.5858(6) 0.109(3) Uani 1 1 d . .
H19 H 0.8725 0.1027 0.5903 0.131 Uiso 1 1 calc R U
C20 C 1.4972(10) 0.0974(10) 1.2525(8) 0.113(3) Uani 1 1 d . .
C21 C 0.7645(8) 0.4342(9) 0.8356(8) 0.101(3) Uani 1 1 d . .
H21 H 0.7882 0.3796 0.7794 0.121 Uiso 1 1 calc R U
C22 C 1.0058(10) 0.1718(8) 0.6035(6) 0.095(3) Uani 1 1 d . .
H22 H 1.0636 0.1021 0.6229 0.115 Uiso 1 1 calc R U
C23 C 0.8028(11) 0.2721(11) 0.5623(7) 0.101(3) Uani 1 1 d . .
C24 C 1.3516(10) 0.0374(7) 1.1588(8) 0.107(3) Uani 1 1 d . .
H24 H 1.4244 -0.0061 1.1083 0.128 Uiso 1 1 calc R U
C25 C 1.2349(11) 0.0403(7) 1.1491(7) 0.106(3) Uani 1 1 d . .
H25 H 1.2270 -0.0020 1.0935 0.128 Uiso 1 1 calc R U
C26 C 0.6722(11) 0.2790(11) 0.5476(8) 0.124(3) Uani 1 1 d . .
C27 C 0.6420(7) 0.6939(8) 1.0781(7) 0.109(3) Uani 1 1 d . .
H27A H 0.6031 0.6665 1.1476 0.130 Uiso 1 1 calc R U
H27B H 0.7144 0.7157 1.0859 0.130 Uiso 1 1 calc R U
H27C H 0.5797 0.7612 1.0545 0.130 Uiso 1 1 calc R U
C28 C 0.9473(11) 0.3756(8) 0.5646(7) 0.107(3) Uani 1 1 d . .
H28 H 0.9662 0.4462 0.5559 0.128 Uiso 1 1 calc R U
C29 C 0.6955(8) 0.2885(8) 0.9604(7) 0.113(3) Uani 1 1 d . .
H29A H 0.6577 0.2827 1.0372 0.136 Uiso 1 1 calc R U
H29B H 0.6396 0.2786 0.9174 0.136 Uiso 1 1 calc R U
H29C H 0.7780 0.2281 0.9417 0.136 Uiso 1 1 calc R U
C30 C 0.6088(8) 0.4643(9) 1.1329(8) 0.115(3) Uani 1 1 d . .
H30A H 0.6047 0.3854 1.1361 0.139 Uiso 1 1 calc R U
H30B H 0.6588 0.4716 1.1827 0.139 Uiso 1 1 calc R U
H30C H 0.5229 0.5191 1.1533 0.139 Uiso 1 1 calc R U
C31 C 1.2583(10) 0.1579(7) 1.3136(7) 0.099(3) Uani 1 1 d . .
H31 H 1.2651 0.1981 1.3712 0.118 Uiso 1 1 calc R U
C32 C 0.8334(11) 0.3716(10) 0.5500(7) 0.115(3) Uani 1 1 d . .
H32 H 0.7744 0.4405 0.5307 0.138 Uiso 1 1 calc R U
C33 C 0.6443(10) 0.3420(10) 0.4442(8) 0.154(4) Uani 1 1 d . .
H33A H 0.6522 0.4193 0.4440 0.184 Uiso 1 1 calc R U
H33B H 0.7047 0.2984 0.3819 0.184 Uiso 1 1 calc R U
H33C H 0.5580 0.3489 0.4401 0.184 Uiso 1 1 calc R U
C34 C 0.6609(12) 0.1620(13) 0.5500(10) 0.176(5) Uani 1 1 d . .
H34A H 0.6792 0.1228 0.6169 0.212 Uiso 1 1 calc R U
H34B H 0.5747 0.1680 0.5464 0.212 Uiso 1 1 calc R U
H34C H 0.7214 0.1176 0.4881 0.212 Uiso 1 1 calc R U
C35 C 1.5000(9) 0.2221(10) 1.2499(9) 0.148(4) Uani 1 1 d . .
H35A H 1.4314 0.2670 1.3072 0.177 Uiso 1 1 calc R U
H35B H 1.5815 0.2219 1.2612 0.177 Uiso 1 1 calc R U
H35C H 1.4887 0.2571 1.1798 0.177 Uiso 1 1 calc R U
C36 C 1.5160(10) 0.0556(10) 1.3634(8) 0.151(4) Uani 1 1 d . .
H36A H 1.4440 0.1008 1.4179 0.182 Uiso 1 1 calc R U
H36B H 1.5220 -0.0262 1.3710 0.182 Uiso 1 1 calc R U
H36C H 1.5942 0.0650 1.3734 0.182 Uiso 1 1 calc R U
C37 C 1.6025(9) 0.0333(12) 1.1647(9) 0.172(5) Uani 1 1 d . .
H37A H 1.5853 0.0640 1.0948 0.206 Uiso 1 1 calc R U
H37B H 1.6819 0.0423 1.1718 0.206 Uiso 1 1 calc R U
H37C H 1.6097 -0.0489 1.1694 0.206 Uiso 1 1 calc R U
C38 C 0.5734(10) 0.3439(12) 0.6462(8) 0.169(5) Uani 1 1 d . .
H38A H 0.5773 0.4225 0.6482 0.203 Uiso 1 1 calc R U
H38B H 0.4885 0.3477 0.6407 0.203 Uiso 1 1 calc R U
H38C H 0.5918 0.3028 0.7124 0.203 Uiso 1 1 calc R U
C44 C 0.9908(6) 0.3840(7) 1.0214(6) 0.0703(19) Uani 1 1 d . .

loop_
_atom_site_aniso_label
_atom_site_aniso_U_11
_atom_site_aniso_U_22
_atom_site_aniso_U_33
_atom_site_aniso_U_23
_atom_site_aniso_U_13
_atom_site_aniso_U_12
S41 0.1142(19) 0.1031(19) 0.0854(16) -0.0197(13) -0.0120(13) -0.0285(15)
S42 0.1242(19) 0.1051(19) 0.0855(16) -0.0146(13) -0.0124(14) -0.0501(15)
O1 0.088(3) 0.098(4) 0.081(4) -0.020(3) -0.012(3) -0.035(3)
O5 0.183(6) 0.110(5) 0.089(4) -0.032(3) -0.020(4) -0.069(4)
O8 0.137(5) 0.127(5) 0.078(4) -0.020(3) 0.008(3) -0.069(4)
O13 0.126(5) 0.086(4) 0.113(5) -0.015(3) -0.022(4) -0.007(3)
O43 0.132(5) 0.125(5) 0.079(4) -0.010(3) 0.011(3) -0.052(4)
N39 0.111(5) 0.087(4) 0.070(4) -0.021(3) -0.010(4) -0.028(4)
N40 0.084(4) 0.073(4) 0.100(5) -0.017(4) -0.019(4) -0.015(3)
C2 0.061(4) 0.082(6) 0.084(6) -0.016(4) -0.018(4) -0.011(4)
C3 0.078(5) 0.075(5) 0.070(5) -0.009(4) -0.011(4) -0.020(4)
C4 0.062(4) 0.083(6) 0.077(5) -0.021(4) -0.015(4) -0.002(4)
C5 0.077(5) 0.081(6) 0.067(5) -0.007(4) -0.013(4) -0.020(4)
C6 0.100(6) 0.095(6) 0.064(5) -0.008(4) -0.016(4) -0.029(5)
C7 0.095(6) 0.095(6) 0.060(5) -0.004(4) -0.014(4) -0.023(5)
C9 0.077(5) 0.082(6) 0.096(6) -0.016(5) -0.024(5) -0.014(4)
C10 0.081(5) 0.090(6) 0.074(5) -0.009(4) -0.017(4) -0.016(4)
C11 0.066(5) 0.098(7) 0.110(7) -0.015(6) -0.024(5) -0.026(5)
C12 0.065(5) 0.128(9) 0.103(7) -0.018(6) -0.028(5) -0.008(5)
C14 0.061(5) 0.113(8) 0.112(8) 0.004(6) -0.016(5) -0.032(5)
C15 0.080(5) 0.093(7) 0.098(6) -0.009(5) -0.020(5) -0.014(5)
C16 0.075(5) 0.096(7) 0.121(8) -0.010(6) -0.029(5) -0.012(5)
C17 0.114(7) 0.115(7) 0.060(5) -0.013(4) -0.010(5) -0.038(6)
C18 0.100(7) 0.095(6) 0.070(5) 0.000(5) -0.022(5) -0.010(5)
C19 0.153(9) 0.114(8) 0.067(5) -0.010(5) -0.021(6) -0.051(8)
C20 0.110(8) 0.114(8) 0.100(7) 0.014(6) -0.034(6) -0.014(6)
C21 0.083(6) 0.114(8) 0.105(7) -0.016(6) -0.027(5) -0.022(5)
C22 0.133(8) 0.083(6) 0.073(5) 0.002(4) -0.024(5) -0.038(6)
C23 0.123(9) 0.107(8) 0.074(6) 0.006(5) -0.023(5) -0.038(7)
C24 0.119(8) 0.082(6) 0.101(7) 0.005(5) -0.022(6) -0.011(5)
C25 0.135(8) 0.095(7) 0.080(6) -0.013(5) -0.024(6) -0.022(6)
C26 0.133(9) 0.159(10) 0.077(6) -0.012(6) -0.020(6) -0.041(8)
C27 0.072(5) 0.135(8) 0.115(7) -0.024(6) -0.026(5) -0.020(5)
C28 0.132(8) 0.085(7) 0.090(6) 0.014(5) -0.014(6) -0.030(6)
C29 0.089(6) 0.132(8) 0.125(8) -0.008(6) -0.026(5) -0.043(6)
C30 0.079(6) 0.144(8) 0.129(8) -0.014(6) -0.025(5) -0.039(5)
C31 0.114(7) 0.103(7) 0.075(6) 0.003(5) -0.029(5) -0.025(6)
C32 0.113(8) 0.116(9) 0.092(7) 0.018(6) -0.029(6) -0.006(7)
C33 0.141(9) 0.193(11) 0.107(8) -0.018(8) -0.049(7) -0.008(8)
C34 0.174(12) 0.234(16) 0.161(12) 0.034(11) -0.062(9) -0.109(11)
C35 0.101(8) 0.156(11) 0.181(12) -0.005(8) -0.038(7) -0.029(7)
C36 0.145(9) 0.193(11) 0.124(9) 0.019(8) -0.057(7) -0.049(8)
C37 0.086(7) 0.256(14) 0.150(10) -0.079(10) -0.014(7) -0.012(8)
C38 0.128(9) 0.271(15) 0.101(8) -0.032(9) -0.003(7) -0.063(9)
C44 0.066(4) 0.073(5) 0.066(5) -0.011(4) -0.010(4) -0.016(4)

loop_
_atom_type_symbol
_atom_type_description
_atom_type_scat_dispersion_real
_atom_type_scat_dispersion_imag
_atom_type_scat_source
C C 0.0181 0.0091
;
International Tables for Crystallography
(Vol. C, Tables 4.2.6.8 and 6.1.1.4)
;
H H 0.0000 0.0000
;
International Tables for Crystallography
(Vol. C, Table 6.1.1.4)
;
N N 0.0311 0.0180
;
International Tables for Crystallography
(Vol. C, Tables 4.2.6.8 and 6.1.1.4)
;
O O 0.0492 0.0322
;
International Tables for Crystallography
(Vol. C, Tables 4.2.6.8 and 6.1.1.4)
;
S S 0.3331 0.5567
;
International Tables for Crystallography
(Vol. C, Tables 4.2.6.8 and 6.1.1.4)
;

loop_
_geom_angle_atom_site_label_1
_geom_angle_atom_site_label_2
_geom_angle_atom_site_label_3
_geom_angle
_geom_angle_site_symmetry_3
O13 S41 O43 120.3(4) .
O13 S41 N39 109.3(3) .
O43 S41 N39 103.9(4) .
O13 S41 C7 107.7(4) .
O43 S41 C7 108.0(4) .
N39 S41 C7 107.0(3) .
O8 S42 O5 119.9(4) .
O8 S42 N40 105.4(4) .
O5 S42 N40 109.1(3) .
O8 S42 C6 108.3(4) .
O5 S42 C6 108.5(4) .
N40 S42 C6 104.5(3) .
C3 N39 S41 128.5(6) .
C3 N39 H39 115.7 .
S41 N39 H39 115.7 .
C5 N40 S42 127.1(5) .
C5 N40 H40 116.4 .
S42 N40 H40 116.4 .
O1 C2 C4 121.1(7) .
O1 C2 C44 119.9(8) 2_767
C4 C2 C44 119.0(7) 2_767
C10 C3 N39 120.6(7) .
C10 C3 C4 118.5(7) .
N39 C3 C4 120.8(7) .
C44 C4 C3 119.3(8) .
C44 C4 C2 121.5(7) .
C3 C4 C2 119.2(7) .
C44 C5 C9 119.7(7) .
C44 C5 N40 123.4(7) .
C9 C5 N40 116.9(7) .
C17 C6 C25 119.8(8) .
C17 C6 S42 119.8(7) .
C25 C6 S42 120.5(7) .
C22 C7 C28 119.5(9) .
C22 C7 S41 122.0(8) .
C28 C7 S41 118.5(8) .
C10 C9 C5 119.4(8) .
C10 C9 H9 120.3 .
C5 C9 H9 120.3 .
C3 C10 C9 122.6(8) .
C3 C10 H10 118.7 .
C9 C10 H10 118.7 .
C21 C11 C14 119.3(9) .
C21 C11 C29 120.4(9) .
C14 C11 C29 120.2(9) .
C16 C12 C14 120.3(9) .
C16 C12 C27 117.7(10) .
C14 C12 C27 122.0(10) .
C12 C14 C11 118.1(9) .
C12 C14 C30 120.5(10) .
C11 C14 C30 121.4(10) .
C21 C15 C16 118.7(9) .
C21 C15 H15 120.6 .
C16 C15 H15 120.6 .
C12 C16 C15 121.3(10) .
C12 C16 H16 119.4 .
C15 C16 H16 119.4 .
C31 C17 C6 119.7(8) .
C31 C17 H17 120.1 .
C6 C17 H17 120.1 .
C31 C18 C24 116.1(9) .
C31 C18 C20 121.3(8) .
C24 C18 C20 122.6(9) .
C23 C19 C22 122.8(10) .
C23 C19 H19 118.6 .
C22 C19 H19 118.6 .
C37 C20 C36 113.1(9) .
C37 C20 C18 113.3(9) .
C36 C20 C18 109.5(8) .
C37 C20 C35 107.4(9) .
C36 C20 C35 103.4(10) .
C18 C20 C35 109.7(8) .
C11 C21 C15 122.2(9) .
C11 C21 H21 118.9 .
C15 C21 H21 118.9 .
C19 C22 C7 118.6(9) .
C19 C22 H22 120.7 .
C7 C22 H22 120.7 .
C32 C23 C19 117.9(11) .
C32 C23 C26 117.5(11) .
C19 C23 C26 124.6(11) .
C25 C24 C18 122.0(9) .
C25 C24 H24 119.0 .
C18 C24 H24 119.0 .
C24 C25 C6 119.6(9) .
C24 C25 H25 120.2 .
C6 C25 H25 120.2 .
C34 C26 C33 110.6(10) .
C34 C26 C23 110.3(10) .
C33 C26 C23 112.1(9) .
C34 C26 C38 106.4(11) .
C33 C26 C38 109.9(10) .
C23 C26 C38 107.3(9) .
C12 C27 H27A 109.5 .
C12 C27 H27B 109.5 .
H27A C27 H27B 109.5 .
C12 C27 H27C 109.5 .
H27A C27 H27C 109.5 .
H27B C27 H27C 109.5 .
C32 C28 C7 118.9(9) .
C32 C28 H28 120.5 .
C7 C28 H28 120.5 .
C11 C29 H29A 109.5 .
C11 C29 H29B 109.5 .
H29A C29 H29B 109.5 .
C11 C29 H29C 109.5 .
H29A C29 H29C 109.5 .
H29B C29 H29C 109.5 .
C14 C30 H30A 109.5 .
C14 C30 H30B 109.5 .
H30A C30 H30B 109.5 .
C14 C30 H30C 109.5 .
H30A C30 H30C 109.5 .
H30B C30 H30C 109.5 .
C18 C31 C17 122.7(8) .
C18 C31 H31 118.7 .
C17 C31 H31 118.7 .
C23 C32 C28 122.2(10) .
C23 C32 H32 118.9 .
C28 C32 H32 118.9 .
C26 C33 H33A 109.5 .
C26 C33 H33B 109.5 .
H33A C33 H33B 109.5 .
C26 C33 H33C 109.5 .
H33A C33 H33C 109.5 .
H33B C33 H33C 109.5 .
C26 C34 H34A 109.5 .
C26 C34 H34B 109.5 .
H34A C34 H34B 109.5 .
C26 C34 H34C 109.5 .
H34A C34 H34C 109.5 .
H34B C34 H34C 109.5 .
C20 C35 H35A 109.5 .
C20 C35 H35B 109.5 .
H35A C35 H35B 109.5 .
C20 C35 H35C 109.5 .
H35A C35 H35C 109.5 .
H35B C35 H35C 109.5 .
C20 C36 H36A 109.5 .
C20 C36 H36B 109.5 .
H36A C36 H36B 109.5 .
C20 C36 H36C 109.5 .
H36A C36 H36C 109.5 .
H36B C36 H36C 109.5 .
C20 C37 H37A 109.5 .
C20 C37 H37B 109.5 .
H37A C37 H37B 109.5 .
C20 C37 H37C 109.5 .
H37A C37 H37C 109.5 .
H37B C37 H37C 109.5 .
C26 C38 H38A 109.5 .
C26 C38 H38B 109.5 .
H38A C38 H38B 109.5 .
C26 C38 H38C 109.5 .
H38A C38 H38C 109.5 .
H38B C38 H38C 109.5 .
C5 C44 C4 120.5(7) .
C5 C44 C2 120.1(7) 2_767
C4 C44 C2 119.4(7) 2_767

loop_
_geom_bond_atom_site_label_1
_geom_bond_atom_site_label_2
_geom_bond_distance
_geom_bond_site_symmetry_2
S41 O13 1.447(6) .
S41 O43 1.445(6) .
S41 N39 1.647(6) .
S41 C7 1.756(8) .
S42 O8 1.439(5) .
S42 O5 1.448(5) .
S42 N40 1.644(6) .
S42 C6 1.755(8) .
O1 C2 1.240(8) .
N39 C3 1.405(8) .
N39 H39 0.8800 .
N40 C5 1.434(9) .
N40 H40 0.8800 .
C2 C4 1.459(11) .
C2 C44 1.483(10) 2_767
C3 C10 1.369(10) .
C3 C4 1.435(10) .
C4 C44 1.408(10) .
C5 C44 1.374(9) .
C5 C9 1.424(10) .
C6 C17 1.377(10) .
C6 C25 1.394(11) .
C7 C22 1.383(10) .
C7 C28 1.402(11) .
C9 C10 1.371(10) .
C9 H9 0.9500 .
C10 H10 0.9500 .
C11 C21 1.363(11) .
C11 C14 1.430(11) .
C11 C29 1.510(11) .
C12 C16 1.365(11) .
C12 C14 1.410(12) .
C12 C27 1.513(11) .
C14 C30 1.489(11) .
C15 C21 1.377(11) .
C15 C16 1.392(11) .
C15 H15 0.9500 .
C16 H16 0.9500 .
C17 C31 1.379(11) .
C17 H17 0.9500 .
C18 C31 1.380(11) .
C18 C24 1.423(11) .
C18 C20 1.523(12) .
C19 C23 1.364(12) .
C19 C22 1.385(12) .
C19 H19 0.9500 .
C20 C37 1.485(13) .
C20 C36 1.508(12) .
C20 C35 1.536(13) .
C21 H21 0.9500 .
C22 H22 0.9500 .
C23 C32 1.363(13) .
C23 C26 1.528(14) .
C24 C25 1.363(12) .
C24 H24 0.9500 .
C25 H25 0.9500 .
C26 C34 1.479(15) .
C26 C33 1.524(13) .
C26 C38 1.546(13) .
C27 H27A 0.9800 .
C27 H27B 0.9800 .
C27 H27C 0.9800 .
C28 C32 1.381(13) .
C28 H28 0.9500 .
C29 H29A 0.9800 .
C29 H29B 0.9800 .
C29 H29C 0.9800 .
C30 H30A 0.9800 .
C30 H30B 0.9800 .
C30 H30C 0.9800 .
C31 H31 0.9500 .
C32 H32 0.9500 .
C33 H33A 0.9800 .
C33 H33B 0.9800 .
C33 H33C 0.9800 .
C34 H34A 0.9800 .
C34 H34B 0.9800 .
C34 H34C 0.9800 .
C35 H35A 0.9800 .
C35 H35B 0.9800 .
C35 H35C 0.9800 .
C36 H36A 0.9800 .
C36 H36B 0.9800 .
C36 H36C 0.9800 .
C37 H37A 0.9800 .
C37 H37B 0.9800 .
C37 H37C 0.9800 .
C38 H38A 0.9800 .
C38 H38B 0.9800 .
C38 H38C 0.9800 .
C44 C2 1.483(10) 2_767

loop_
_geom_hbond_atom_site_label_D
_geom_hbond_atom_site_label_H
_geom_hbond_atom_site_label_A
_geom_hbond_site_symmetry_A
_geom_hbond_distance_DA
_geom_hbond_distance_DH
_geom_hbond_distance_HA
_geom_hbond_angle_DHA
_geom_hbond_publ_flag
N39 H39 O1 . 2.516(9) 0.880 1.804 136.4 no
N39 H39 O6 . 2.830(11) 0.880 2.437 107.5 no
N40 H40 O1 2_767 2.570(9) 0.880 2.127 110.4 no

loop_
_geom_torsion_atom_site_label_1
_geom_torsion_atom_site_label_2
_geom_torsion_atom_site_label_3
_geom_torsion_atom_site_label_4
_geom_torsion
_geom_torsion_site_symmetry_1
_geom_torsion_site_symmetry_4
O13 S41 N39 C3 -51.0(7) . .
O43 S41 N39 C3 179.5(6) . .
C7 S41 N39 C3 65.4(7) . .
O8 S42 N40 C5 175.1(6) . .
O5 S42 N40 C5 -54.9(7) . .
C6 S42 N40 C5 61.1(7) . .
S41 N39 C3 C10 10.1(10) . .
S41 N39 C3 C4 -170.5(5) . .
C10 C3 C4 C44 -0.7(10) . .
N39 C3 C4 C44 179.9(6) . .
C10 C3 C4 C2 177.2(6) . .
N39 C3 C4 C2 -2.3(10) . .
O1 C2 C4 C44 178.2(6) . .
C44 C2 C4 C44 -3.3(11) 2_767 .
O1 C2 C4 C3 0.4(10) . .
C44 C2 C4 C3 178.8(6) 2_767 .
S42 N40 C5 C44 -140.2(6) . .
S42 N40 C5 C9 42.6(9) . .
O8 S42 C6 C17 -31.2(8) . .
O5 S42 C6 C17 -162.8(6) . .
N40 S42 C6 C17 80.9(7) . .
O8 S42 C6 C25 148.0(6) . .
O5 S42 C6 C25 16.4(8) . .
N40 S42 C6 C25 -99.9(7) . .
O13 S41 C7 C22 6.6(7) . .
O43 S41 C7 C22 137.9(6) . .
N39 S41 C7 C22 -110.8(7) . .
O13 S41 C7 C28 -175.0(6) . .
O43 S41 C7 C28 -43.7(7) . .
N39 S41 C7 C28 67.6(7) . .
C44 C5 C9 C10 1.4(11) . .
N40 C5 C9 C10 178.6(6) . .
N39 C3 C10 C9 -178.9(6) . .
C4 C3 C10 C9 1.7(11) . .
C5 C9 C10 C3 -2.0(11) . .
C16 C12 C14 C11 -0.3(11) . .
C27 C12 C14 C11 179.0(7) . .
C16 C12 C14 C30 179.3(7) . .
C27 C12 C14 C30 -1.4(11) . .
C21 C11 C14 C12 -2.6(11) . .
C29 C11 C14 C12 -179.2(7) . .
C21 C11 C14 C30 177.9(7) . .
C29 C11 C14 C30 1.2(11) . .
C14 C12 C16 C15 1.8(12) . .
C27 C12 C16 C15 -177.6(7) . .
C21 C15 C16 C12 -0.4(12) . .
C25 C6 C17 C31 2.8(12) . .
S42 C6 C17 C31 -178.0(6) . .
C31 C18 C20 C37 -176.7(9) . .
C24 C18 C20 C37 2.6(13) . .
C31 C18 C20 C36 56.1(12) . .
C24 C18 C20 C36 -124.6(9) . .
C31 C18 C20 C35 -56.6(11) . .
C24 C18 C20 C35 122.7(10) . .
C14 C11 C21 C15 4.0(12) . .
C29 C11 C21 C15 -179.3(7) . .
C16 C15 C21 C11 -2.5(12) . .
C23 C19 C22 C7 -2.8(12) . .
C28 C7 C22 C19 0.5(11) . .
S41 C7 C22 C19 178.8(6) . .
C22 C19 C23 C32 3.8(13) . .
C22 C19 C23 C26 -176.9(8) . .
C31 C18 C24 C25 0.8(12) . .
C20 C18 C24 C25 -178.6(8) . .
C18 C24 C25 C6 1.3(13) . .
C17 C6 C25 C24 -3.1(12) . .
S42 C6 C25 C24 177.7(6) . .
C32 C23 C26 C34 172.8(9) . .
C19 C23 C26 C34 -6.6(13) . .
C32 C23 C26 C33 49.1(12) . .
C19 C23 C26 C33 -130.3(10) . .
C32 C23 C26 C38 -71.6(12) . .
C19 C23 C26 C38 109.0(11) . .
C22 C7 C28 C32 0.6(12) . .
S41 C7 C28 C32 -177.8(6) . .
C24 C18 C31 C17 -1.1(12) . .
C20 C18 C31 C17 178.3(8) . .
C6 C17 C31 C18 -0.7(13) . .
C19 C23 C32 C28 -2.5(14) . .
C26 C23 C32 C28 178.1(8) . .
C7 C28 C32 C23 0.4(14) . .
C9 C5 C44 C4 -0.4(10) . .
N40 C5 C44 C4 -177.4(6) . .
C9 C5 C44 C2 178.5(6) . 2_767
N40 C5 C44 C2 1.5(10) . 2_767
C3 C4 C44 C5 0.1(10) . .
C2 C4 C44 C5 -177.7(6) . .
C3 C4 C44 C2 -178.8(6) . 2_767
C2 C4 C44 C2 3.3(11) . 2_767
